data_2200212
loop_
_publ_author_name
'H\"okelek, Tuncer'
'Kaya, Elif Ece'
'K\?il\?i\,c, Zeynel'

_publ_section_title 2,7-Dioxa-15,19-diazatricyclo[19,4,0,0^8,13^]pentacosa-8,10,12,21,23,25(1)-hexaene
_journal_issue 4
_journal_name_full 'Acta Crystallographica Section E'
_journal_page_first o309
_journal_page_last o311
_journal_paper_doi 10.1107/S1600536801003889
_journal_volume 57
_journal_year 2001
_chemical_formula_iupac 'C21 H24 N2 O2'
_chemical_formula_moiety 'C21 H24 N2 O2'
_chemical_formula_sum 'C21 H24 N2 O2'
_chemical_formula_weight 336.43
_chemical_name_systematic
;
 ?
;
_space_group_IT_number 15
_symmetry_cell_setting monoclinic
_symmetry_space_group_name_Hall '-C 2yc'
_symmetry_space_group_name_H-M 'C 1 2/c 1'
_audit_creation_method SHELXL-97
_cell_angle_alpha 90.00
_cell_angle_beta 103.044(8)
_cell_angle_gamma 90.00
_cell_formula_units_Z 4
_cell_length_a 14.231(8)
_cell_length_b 15.6630(14)
_cell_length_c 8.206(4)
_cell_measurement_reflns_used 25
_cell_measurement_temperature 293(2)
_cell_measurement_theta_max 18
_cell_measurement_theta_min 10
_cell_volume 1781.9(13)
_computing_cell_refinement 'CAD-4 Software'
_computing_data_collection 'CAD-4 Software (Enraf-Nonius, 1989)'
_computing_data_reduction 'CAD-4 Software'
_computing_molecular_graphics 'ORTEPII (Johnson, 1976)'
_computing_structure_refinement 'SHELXL97 (Sheldrick, 1997)'
_computing_structure_solution 'SHELXS97 (Sheldrick, 1990)'
_diffrn_ambient_temperature 293(2)
_diffrn_measured_fraction_theta_full .998
_diffrn_measured_fraction_theta_max .998
_diffrn_measurement_device_type 'Enraf-Nonius CAD-4'
_diffrn_measurement_method \w/2\q
_diffrn_radiation_monochromator graphite
_diffrn_radiation_source 'fine-focus sealed tube'
_diffrn_radiation_type MoK\a
_diffrn_radiation_wavelength .71073
_diffrn_reflns_av_R_equivalents .0337
_diffrn_reflns_av_sigmaI/netI .0304
_diffrn_reflns_limit_h_max 17
_diffrn_reflns_limit_h_min -17
_diffrn_reflns_limit_k_max 19
_diffrn_reflns_limit_k_min -19
_diffrn_reflns_limit_l_max 0
_diffrn_reflns_limit_l_min -10
_diffrn_reflns_number 3554
_diffrn_reflns_theta_full 26.31
_diffrn_reflns_theta_max 26.31
_diffrn_reflns_theta_min 2.60
_diffrn_standards_decay_% 1
_diffrn_standards_interval_time 120
_diffrn_standards_number 3
_exptl_absorpt_coefficient_mu .081
_exptl_absorpt_correction_T_max .984
_exptl_absorpt_correction_T_min .975
_exptl_absorpt_correction_type '\y scans'
_exptl_absorpt_process_details '(MolEN; Fair, 1990)'
_exptl_crystal_colour colourless
_exptl_crystal_density_diffrn 1.255
_exptl_crystal_density_method 'not measured'
_exptl_crystal_description block-like
_exptl_crystal_F_000 724
_exptl_crystal_size_max .30
_exptl_crystal_size_mid .25
_exptl_crystal_size_min .20
_refine_diff_density_max .143
_refine_diff_density_min -.151
_refine_ls_extinction_coef .063(3)
_refine_ls_extinction_method SHELXL97
_refine_ls_goodness_of_fit_ref 1.057
_refine_ls_hydrogen_treatment refU
_refine_ls_matrix_type full
_refine_ls_number_parameters 127
_refine_ls_number_reflns 1816
_refine_ls_number_restraints 0
_refine_ls_restrained_S_all 1.057
_refine_ls_R_factor_all .0461
_refine_ls_R_factor_gt .0362
_refine_ls_shift/su_max <0.001
_refine_ls_shift/su_mean <0.001
_refine_ls_structure_factor_coef Fsqd
_refine_ls_weighting_details 'calc w=1/[\s^2^(Fo^2^)+(0.0488P)^2^+0.3494P] where P=(Fo^2^+2Fc^2^)/3'
_refine_ls_weighting_scheme calc
_refine_ls_wR_factor_ref .1060
_reflns_number_gt 1468
_reflns_number_total 1816
_reflns_threshold_expression I>2\s(I)
_cod_data_source_file ob6032.cif
_cod_data_source_block I
_cod_original_sg_symbol_H-M 'C 2/c'
_cod_database_code 2200212
_cod_database_fobs_code 2200212

loop_
_symmetry_equiv_pos_as_xyz
'x, y, z'
'-x, y, -z+1/2'
'x+1/2, y+1/2, z'
'-x+1/2, y+1/2, -z+1/2'
'-x, -y, -z'
'x, -y, z-1/2'
'-x+1/2, -y+1/2, -z'
'x+1/2, -y+1/2, z-1/2'

loop_
_atom_site_label
_atom_site_fract_x
_atom_site_fract_y
_atom_site_fract_z
_atom_site_U_iso_or_equiv
_atom_site_adp_type
_atom_site_calc_flag
_atom_site_refinement_flags
_atom_site_occupancy
_atom_site_disorder_assembly
_atom_site_disorder_group
_atom_site_type_symbol
O1 .13740(5) .49049(5) .25488(12) .0515(3) Uani d . 1 . . O
N1 .14349(6) .23658(6) .30725(12) .0448(3) Uani d . 1 . . N
C9 .21554(7) .45222(7) .21602(14) .0417(3) Uani d . 1 . . C
C4 .21878(7) .36282(7) .23047(13) .0392(3) Uani d . 1 . . C
C3 .14552(7) .31686(7) .29760(13) .0396(3) Uani d . 1 . . C
H31 .0989 .3483 .3344 .054(4) Uiso calc R 1 . . H
C7 .36222(9) .45047(8) .11910(17) .0551(3) Uani d . 1 . . C
H71 .4107 .4797 .0830 .069(4) Uiso calc R 1 . . H
C10 .13676(8) .58169(7) .27145(15) .0448(3) Uani d . 1 . . C
H101 .1388 .6089 .1661 .053(4) Uiso calc R 1 . . H
H102 .1920 .6006 .3559 .048(3) Uiso calc R 1 . . H
C5 .29414(8) .31938(8) .18443(15) .0458(3) Uani d . 1 . . C
H51 .2966 .2601 .1916 .054(4) Uiso calc R 1 . . H
C2 .06875(8) .19826(7) .37952(14) .0441(3) Uani d . 1 . . C
H21 .0331 .2429 .4210 .048(3) Uiso calc R 1 . . H
H22 .0985 .1622 .4732 .049(3) Uiso calc R 1 . . H
C6 .36528(9) .36251(8) .12842(16) .0540(3) Uani d . 1 . . C
H61 .4149 .3326 .0972 .070(4) Uiso calc R 1 . . H
C11 .04434(8) .60372(7) .32230(15) .0461(3) Uani d . 1 . . C
H111 .0510 .6598 .3738 .056(4) Uiso calc R 1 . . H
H112 .0343 .5630 .4058 .055(4) Uiso calc R 1 . . H
C1 .0000 .14535(9) .2500 .0410(4) Uani d S 1 . . C
H11 -.0374 .1088 .3069 .045(3) Uiso d R 1 . . H
C8 .28829(8) .49578(8) .16253(16) .0509(3) Uani d . 1 . . C
H81 .2872 .5551 .1561 .055(4) Uiso calc R 1 . . H

loop_
_atom_site_aniso_label
_atom_site_aniso_U_11
_atom_site_aniso_U_22
_atom_site_aniso_U_33
_atom_site_aniso_U_12
_atom_site_aniso_U_13
_atom_site_aniso_U_23
O1 .0404(5) .0348(4) .0850(6) -.0048(3) .0262(4) -.0088(4)
N1 .0400(5) .0412(5) .0545(6) -.0019(4) .0135(4) -.0035(4)
C9 .0349(5) .0429(6) .0481(6) -.0053(4) .0109(4) -.0107(4)
C4 .0339(5) .0423(6) .0405(5) -.0039(4) .0066(4) -.0076(4)
C3 .0357(5) .0418(6) .0410(6) -.0008(4) .0080(4) -.0072(4)
C7 .0430(6) .0617(8) .0663(8) -.0136(6) .0242(6) -.0126(6)
C10 .0433(6) .0344(6) .0572(7) -.0046(5) .0127(5) -.0034(5)
C5 .0424(6) .0448(6) .0510(7) .0015(5) .0119(5) -.0069(5)
C2 .0457(6) .0434(6) .0448(6) .0000(5) .0139(5) .0021(5)
C6 .0417(6) .0614(8) .0630(7) .0008(5) .0207(5) -.0139(6)
C11 .0474(7) .0390(6) .0529(7) -.0001(5) .0135(5) -.0068(5)
C1 .0439(8) .0316(7) .0511(9) .000 .0180(7) .000
C8 .0450(7) .0456(7) .0650(8) -.0124(5) .0184(6) -.0109(5)

loop_
_atom_type_symbol
_atom_type_description
_atom_type_scat_dispersion_real
_atom_type_scat_dispersion_imag
_atom_type_scat_source
C C .0033 .0016 'International Tables Vol C Tables 4.2.6.8 and 6.1.1.4'
H H .0000 .0000 'International Tables Vol C Tables 4.2.6.8 and 6.1.1.4'
N N .0061 .0033 'International Tables Vol C Tables 4.2.6.8 and 6.1.1.4'
O O .0106 .0060 'International Tables Vol C Tables 4.2.6.8 and 6.1.1.4'

loop_
_geom_angle_atom_site_label_1
_geom_angle_atom_site_label_2
_geom_angle_atom_site_label_3
_geom_angle_site_symmetry_1
_geom_angle_site_symmetry_3
_geom_angle
_geom_angle_publ_flag
C9 O1 C10 . . 118.88(8) yes
C3 N1 C2 . . 117.71(10) yes
O1 C9 C8 . . 124.24(11) yes
O1 C9 C4 . . 115.57(9) yes
C8 C9 C4 . . 120.18(10) no
C5 C4 C9 . . 118.47(10) no
C5 C4 C3 . . 121.09(10) yes
C9 C4 C3 . . 120.41(9) yes
N1 C3 C4 . . 122.64(10) yes
N1 C3 H31 . . 118.7 no
C4 C3 H31 . . 118.7 no
C6 C7 C8 . . 121.01(11) no
C6 C7 H71 . . 119.5 no
C8 C7 H71 . . 119.5 no
O1 C10 C11 . . 106.19(9) yes
O1 C10 H101 . . 110.5 no
C11 C10 H101 . . 110.5 no
O1 C10 H102 . . 110.5 no
C11 C10 H102 . . 110.5 no
H101 C10 H102 . . 108.7 no
C6 C5 C4 . . 121.28(11) no
C6 C5 H51 . . 119.4 no
C4 C5 H51 . . 119.4 no
N1 C2 C1 . . 110.72(9) yes
N1 C2 H21 . . 109.5 no
C1 C2 H21 . . 109.5 no
N1 C2 H22 . . 109.5 no
C1 C2 H22 . . 109.5 no
H21 C2 H22 . . 108.1 no
C5 C6 C7 . . 119.42(11) no
C5 C6 H61 . . 120.3 no
C7 C6 H61 . . 120.3 no
C10 C11 C11 . 2 113.92(12) yes
C10 C11 H111 . . 108.8 no
C11 C11 H111 2 . 108.8 no
C10 C11 H112 . . 108.8 no
C11 C11 H112 2 . 108.8 no
H111 C11 H112 . . 107.7 no
C2 C1 C2 . 2 113.81(13) yes
C2 C1 H11 . . 108.8 no
C2 C1 H11 2 . 108.8 no
C7 C8 C9 . . 119.61(12) no
C7 C8 H81 . . 120.2 no
C9 C8 H81 . . 120.2 no

loop_
_geom_bond_atom_site_label_1
_geom_bond_atom_site_label_2
_geom_bond_site_symmetry_2
_geom_bond_distance
_geom_bond_publ_flag
O1 C9 . 1.3629(14) yes
O1 C10 . 1.4350(13) yes
N1 C3 . 1.2607(14) yes
N1 C2 . 1.4587(15) yes
C9 C8 . 1.3912(16) no
C9 C4 . 1.4052(16) yes
C4 C5 . 1.3924(16) no
C4 C3 . 1.4724(16) yes
C3 H31 . .9300 no
C7 C6 . 1.3799(19) no
C7 C8 . 1.3808(17) no
C7 H71 . .9300 no
C10 C11 . 1.5069(18) yes
C10 H101 . .9700 no
C10 H102 . .9700 no
C5 C6 . 1.3793(17) no
C5 H51 . .9300 no
C2 C1 . 1.5181(14) yes
C2 H21 . .9700 no
C2 H22 . .9700 no
C6 H61 . .9300 no
C11 C11 2 1.525(2) yes
C11 H111 . .9700 no
C11 H112 . .9700 no
C1 C2 2 1.5181(14) no
C1 H11 . .9700 no
C8 H81 . .9300 no

loop_
_geom_torsion_atom_site_label_1
_geom_torsion_atom_site_label_2
_geom_torsion_atom_site_label_3
_geom_torsion_atom_site_label_4
_geom_torsion_site_symmetry_3
_geom_torsion_site_symmetry_4
_geom_torsion
_geom_torsion_publ_flag
C10 O1 C9 C8 . . -11.67(16) no
C10 O1 C9 C4 . . 169.33(10) no
O1 C9 C4 C5 . . 176.77(10) no
C8 C9 C4 C5 . . -2.28(15) no
O1 C9 C4 C3 . . -5.03(14) no
C8 C9 C4 C3 . . 175.92(10) no
C2 N1 C3 C4 . . 178.64(9) yes
C5 C4 C3 N1 . . -4.47(16) no
C9 C4 C3 N1 . . 177.37(10) no
C9 O1 C10 C11 . . -177.35(9) yes
C9 C4 C5 C6 . . 1.07(16) no
C3 C4 C5 C6 . . -177.12(10) no
C3 N1 C2 C1 . . 115.50(11) yes
C4 C5 C6 C7 . . .55(18) no
C8 C7 C6 C5 . . -1.0(2) no
O1 C10 C11 C11 . 2 -79.17(9) yes
N1 C2 C1 C2 . 2 -73.83(8) yes
C6 C7 C8 C9 . . -.21(19) no
O1 C9 C8 C7 . . -177.09(11) no
C4 C9 C8 C7 . . 1.87(17) no
C10 C11 C11 C10 2 2 151.00(10) yes
